data_1515650
loop_
_publ_author_name
'Atienza, Roxanne L.'
'Roth, Howard S.'
'Scheidt, Karl A.'

_publ_section_title
;
 N-heterocyclic carbene-catalyzed rearrangements of vinyl sulfones.
;
_journal_issue 9
_journal_name_full 'Chemical science (Royal Society of Chemistry : 2010)'
_journal_page_first 1772
_journal_page_last 1776
_journal_paper_doi 10.1039/C1SC00194A
_journal_volume 2
_journal_year 2011
_chemical_formula_sum 'C27 H22 Cl N O5 S2'
_chemical_formula_weight 540.03
_chemical_name_systematic
;
?
;
_space_group_IT_number 4
_symmetry_cell_setting monoclinic
_symmetry_space_group_name_Hall 'P 2yb'
_symmetry_space_group_name_H-M 'P 1 21 1'
_atom_sites_solution_hydrogens geom
_atom_sites_solution_primary direct
_atom_sites_solution_secondary difmap
_audit_creation_method SHELXL-97
_audit_update_record
;
2011-03-28 # Formatted by publCIF
;
_cell_angle_alpha 90.00
_cell_angle_beta 94.8920(10)
_cell_angle_gamma 90.00
_cell_formula_units_Z 2
_cell_length_a 11.2346(2)
_cell_length_b 7.9046(2)
_cell_length_c 14.0597(3)
_cell_measurement_temperature 100(2)
_cell_volume 1244.02(5)
_computing_structure_refinement 'SHELXL-97 (Sheldrick, 1997)'
_computing_structure_solution 'SHELXS-97 (Sheldrick, 1990)'
_diffrn_ambient_temperature 100(2)
_diffrn_measured_fraction_theta_full 0.998
_diffrn_measured_fraction_theta_max 0.998
_diffrn_radiation_monochromator graphite
_diffrn_radiation_source 'fine-focus sealed tube'
_diffrn_radiation_type MoK\a
_diffrn_radiation_wavelength 0.71073
_diffrn_reflns_av_R_equivalents 0.0704
_diffrn_reflns_av_sigmaI/netI 0.0917
_diffrn_reflns_limit_h_max 15
_diffrn_reflns_limit_h_min -16
_diffrn_reflns_limit_k_max 11
_diffrn_reflns_limit_k_min -11
_diffrn_reflns_limit_l_max 20
_diffrn_reflns_limit_l_min -19
_diffrn_reflns_number 24013
_diffrn_reflns_theta_full 30.54
_diffrn_reflns_theta_max 30.54
_diffrn_reflns_theta_min 1.45
_exptl_absorpt_coefficient_mu 0.361
_exptl_absorpt_correction_T_max 0.9836
_exptl_absorpt_correction_T_min 0.9176
_exptl_absorpt_correction_type multi-scan
_exptl_absorpt_process_details SADABS
_exptl_crystal_density_diffrn 1.442
_exptl_crystal_density_method 'not measured'
_exptl_crystal_F_000 560
_exptl_crystal_size_max 0.24
_exptl_crystal_size_mid 0.24
_exptl_crystal_size_min 0.05
_refine_diff_density_max 0.374
_refine_diff_density_min -0.442
_refine_diff_density_rms 0.106
_refine_ls_abs_structure_details 'Flack H D (1983), Acta Cryst. A39, 876-881'
_refine_ls_abs_structure_Flack 0.87(5)
_refine_ls_extinction_method none
_refine_ls_goodness_of_fit_ref 0.900
_refine_ls_hydrogen_treatment mixed
_refine_ls_matrix_type full
_refine_ls_number_parameters 325
_refine_ls_number_reflns 7189
_refine_ls_number_restraints 1
_refine_ls_restrained_S_all 0.900
_refine_ls_R_factor_all 0.0634
_refine_ls_R_factor_gt 0.0404
_refine_ls_shift/su_max 0.003
_refine_ls_shift/su_mean 0.000
_refine_ls_structure_factor_coef Fsqd
_refine_ls_weighting_details 'calc w=1/[\s^2^(Fo^2^)+(0.0428P)^2^+0.0000P] where P=(Fo^2^+2Fc^2^)/3'
_refine_ls_weighting_scheme calc
_refine_ls_wR_factor_gt 0.0764
_refine_ls_wR_factor_ref 0.0947
_reflns_number_gt 5341
_reflns_number_total 7189
_reflns_threshold_expression >2sigma(I)
_cod_data_source_file c1sc00194a.txt
_cod_data_source_block raabs
_cod_original_sg_symbol_H-M 'P 21'
_cod_database_code 1515650

loop_
_symmetry_equiv_pos_as_xyz
'x, y, z'
'-x, y+1/2, -z'

loop_
_atom_site_label
_atom_site_type_symbol
_atom_site_fract_x
_atom_site_fract_y
_atom_site_fract_z
_atom_site_U_iso_or_equiv
_atom_site_adp_type
_atom_site_occupancy
_atom_site_symmetry_multiplicity
_atom_site_calc_flag
_atom_site_refinement_flags
S1 S 0.11826(5) 0.29957(8) 0.02523(4) 0.01792(13) Uani 1 1 d .
S2 S 0.34008(5) -0.09628(8) 0.14959(4) 0.01716(13) Uani 1 1 d .
Cl3 Cl -0.19870(5) 0.24489(10) 0.56141(4) 0.03131(18) Uani 1 1 d .
N1 N 0.11553(16) 0.2123(3) 0.24284(13) 0.0166(4) Uani 1 1 d .
O1 O 0.06148(14) 0.1012(2) 0.16771(11) 0.0189(4) Uani 1 1 d .
O3 O 0.20688(15) 0.4247(2) 0.05539(12) 0.0243(4) Uani 1 1 d .
O4 O 0.45227(14) -0.0811(3) 0.20723(12) 0.0226(4) Uani 1 1 d .
C1 C 0.23841(19) 0.1413(3) 0.25901(16) 0.0159(5) Uani 1 1 d .
H1 H 0.2360 0.0322 0.2947 0.019 Uiso 1 1 calc R
C2 C 0.2928(2) -0.2143(4) -0.03202(16) 0.0193(5) Uani 1 1 d .
H2 H 0.2246 -0.2672 -0.0097 0.023 Uiso 1 1 calc R
O5 O 0.25634(14) -0.2240(2) 0.17278(11) 0.0219(4) Uani 1 1 d .
C3 C 0.4938(2) -0.0566(4) -0.09639(18) 0.0208(6) Uani 1 1 d .
H3 H 0.5616 -0.0027 -0.1189 0.025 Uiso 1 1 calc R
C4 C 0.1442(2) 0.1052(3) 0.09897(16) 0.0168(5) Uani 1 1 d .
H4 H 0.1351 0.0024 0.0576 0.020 Uiso 1 1 calc R
C5 C 0.2671(2) 0.1062(3) 0.15432(16) 0.0157(5) Uani 1 1 d .
H5 H 0.3183 0.1980 0.1307 0.019 Uiso 1 1 calc R
O2 O -0.00654(14) 0.3383(2) 0.02959(12) 0.0241(4) Uani 1 1 d .
C6 C 0.0415(2) 0.2075(3) 0.32054(16) 0.0175(5) Uani 1 1 d .
C7 C -0.0711(2) 0.1332(4) 0.31156(18) 0.0227(6) Uani 1 1 d .
H7 H -0.0970 0.0733 0.2550 0.027 Uiso 1 1 calc R
C8 C 0.5022(2) 0.2933(4) 0.42164(17) 0.0238(6) Uani 1 1 d .
H8 H 0.5606 0.2463 0.4669 0.029 Uiso 1 1 calc R
C9 C 0.1405(2) 0.2398(3) -0.09283(16) 0.0184(5) Uani 1 1 d .
C10 C 0.0793(2) 0.2917(4) 0.40486(17) 0.0265(6) Uani 1 1 d .
H10 H 0.1562 0.3427 0.4118 0.032 Uiso 1 1 calc R
C11 C -0.1070(2) 0.2310(4) 0.46749(17) 0.0222(6) Uani 1 1 d .
C12 C 0.32780(18) 0.2594(3) 0.31064(15) 0.0165(5) Uani 1 1 d .
C13 C 0.4191(2) -0.1549(4) -0.15804(18) 0.0218(6) Uani 1 1 d .
H13 H 0.4369 -0.1696 -0.2224 0.026 Uiso 1 1 calc R
C14 C 0.3692(2) -0.1171(3) 0.02906(16) 0.0172(5) Uani 1 1 d .
C15 C 0.0448(2) 0.1751(4) -0.15125(17) 0.0212(5) Uani 1 1 d .
H15 H -0.0312 0.1605 -0.1275 0.025 Uiso 1 1 calc R
C16 C 0.4693(2) -0.0373(4) -0.00262(18) 0.0195(5) Uani 1 1 d .
H16 H 0.5200 0.0295 0.0399 0.023 Uiso 1 1 calc R
C17 C 0.4196(2) 0.5331(4) 0.33424(17) 0.0198(5) Uani 1 1 d .
H17 H 0.4214 0.6505 0.3199 0.024 Uiso 1 1 calc R
C18 C 0.3186(2) -0.2320(4) -0.12620(17) 0.0236(6) Uani 1 1 d .
H18 H 0.2673 -0.2971 -0.1692 0.028 Uiso 1 1 calc R
C19 C 0.5053(2) 0.4644(4) 0.39932(18) 0.0228(6) Uani 1 1 d .
H19 H 0.5665 0.5343 0.4289 0.027 Uiso 1 1 calc R
C20 C 0.0057(2) 0.3015(4) 0.47832(18) 0.0263(6) Uani 1 1 d .
H20 H 0.0325 0.3566 0.5363 0.032 Uiso 1 1 calc R
C21 C 0.33076(19) 0.4311(3) 0.28959(16) 0.0174(5) Uani 1 1 d .
H21 H 0.2721 0.4788 0.2447 0.021 Uiso 1 1 calc R
C22 C -0.1457(2) 0.1463(4) 0.38472(18) 0.0262(6) Uani 1 1 d .
H22 H -0.2231 0.0971 0.3780 0.031 Uiso 1 1 calc R
C23 C 0.2528(2) 0.2622(4) -0.12653(17) 0.0228(6) Uani 1 1 d .
H23 H 0.3173 0.3061 -0.0858 0.027 Uiso 1 1 calc R
C24 C 0.4137(2) 0.1918(4) 0.37774(17) 0.0213(5) Uani 1 1 d .
H24 H 0.4113 0.0750 0.3933 0.026 Uiso 1 1 calc R
C25 C 0.2688(2) 0.2195(4) -0.21987(19) 0.0288(6) Uani 1 1 d .
H25 H 0.3445 0.2349 -0.2439 0.035 Uiso 1 1 calc R
C26 C 0.0626(2) 0.1324(4) -0.24462(19) 0.0292(6) Uani 1 1 d .
H26 H -0.0016 0.0880 -0.2856 0.035 Uiso 1 1 calc R
C27 C 0.1747(3) 0.1547(4) -0.2784(2) 0.0320(7) Uani 1 1 d .
H27 H 0.1865 0.1249 -0.3423 0.038 Uiso 1 1 calc R

loop_
_atom_site_aniso_label
_atom_site_aniso_U_11
_atom_site_aniso_U_22
_atom_site_aniso_U_33
_atom_site_aniso_U_23
_atom_site_aniso_U_13
_atom_site_aniso_U_12
S1 0.0174(3) 0.0162(3) 0.0199(3) 0.0014(3) -0.0005(2) 0.0030(3)
S2 0.0173(3) 0.0153(3) 0.0188(3) 0.0008(3) 0.0016(2) 0.0027(3)
Cl3 0.0209(3) 0.0481(5) 0.0262(3) 0.0005(3) 0.0100(2) -0.0004(3)
N1 0.0138(9) 0.0184(12) 0.0175(9) -0.0032(9) 0.0011(7) -0.0031(8)
O1 0.0158(8) 0.0216(10) 0.0196(8) -0.0034(7) 0.0033(6) -0.0044(7)
O3 0.0300(9) 0.0155(10) 0.0260(9) 0.0008(8) -0.0068(7) -0.0032(8)
O4 0.0192(8) 0.0242(11) 0.0236(9) 0.0000(8) -0.0029(7) 0.0049(8)
C1 0.0142(11) 0.0150(13) 0.0186(11) 0.0015(10) 0.0024(9) 0.0010(10)
C2 0.0153(10) 0.0174(14) 0.0251(12) -0.0013(11) 0.0023(9) -0.0019(11)
O5 0.0247(8) 0.0177(11) 0.0238(9) 0.0027(8) 0.0045(7) 0.0005(8)
C3 0.0155(11) 0.0199(15) 0.0276(13) 0.0014(11) 0.0047(10) 0.0019(11)
C4 0.0155(11) 0.0163(13) 0.0186(12) -0.0004(10) 0.0019(9) 0.0004(10)
C5 0.0164(11) 0.0145(12) 0.0161(11) 0.0004(10) 0.0011(9) 0.0001(10)
O2 0.0192(8) 0.0262(12) 0.0269(9) 0.0036(8) 0.0013(7) 0.0107(8)
C6 0.0168(11) 0.0177(14) 0.0184(11) 0.0020(10) 0.0034(9) 0.0019(10)
C7 0.0186(12) 0.0296(17) 0.0195(12) 0.0019(11) 0.0002(9) -0.0012(12)
C8 0.0222(12) 0.0298(16) 0.0188(11) 0.0011(12) -0.0022(9) 0.0004(12)
C9 0.0195(11) 0.0158(13) 0.0195(11) 0.0019(10) -0.0001(9) 0.0001(11)
C10 0.0210(12) 0.0314(16) 0.0284(13) -0.0082(13) 0.0092(10) -0.0109(13)
C11 0.0186(11) 0.0256(15) 0.0234(12) 0.0038(11) 0.0080(9) 0.0041(12)
C12 0.0150(10) 0.0195(14) 0.0152(10) 0.0001(10) 0.0033(8) 0.0003(10)
C13 0.0236(12) 0.0215(14) 0.0207(12) 0.0004(10) 0.0040(10) 0.0047(11)
C14 0.0175(11) 0.0135(14) 0.0209(12) 0.0018(10) 0.0023(9) 0.0044(10)
C15 0.0184(11) 0.0201(15) 0.0246(13) 0.0030(11) -0.0010(10) -0.0011(11)
C16 0.0152(11) 0.0162(14) 0.0267(13) -0.0013(11) 0.0002(10) 0.0013(10)
C17 0.0205(12) 0.0186(14) 0.0212(12) -0.0023(11) 0.0070(10) -0.0019(11)
C18 0.0232(12) 0.0238(16) 0.0235(12) -0.0051(11) -0.0003(10) 0.0000(12)
C19 0.0203(12) 0.0285(16) 0.0197(12) -0.0079(11) 0.0018(10) -0.0056(12)
C20 0.0245(12) 0.0312(16) 0.0242(13) -0.0049(13) 0.0073(10) -0.0056(13)
C21 0.0139(10) 0.0217(15) 0.0172(11) -0.0003(10) 0.0039(8) 0.0021(10)
C22 0.0145(11) 0.0383(18) 0.0260(13) 0.0024(12) 0.0030(10) -0.0008(12)
C23 0.0160(11) 0.0237(16) 0.0280(13) 0.0024(12) -0.0021(9) 0.0020(11)
C24 0.0224(12) 0.0196(14) 0.0218(12) 0.0030(11) 0.0006(10) 0.0005(11)
C25 0.0252(13) 0.0304(18) 0.0316(14) 0.0056(13) 0.0074(11) 0.0038(13)
C26 0.0332(15) 0.0273(17) 0.0256(14) 0.0010(12) -0.0061(11) -0.0011(13)
C27 0.0409(16) 0.0321(18) 0.0232(14) 0.0004(13) 0.0047(12) 0.0058(14)

loop_
_atom_type_symbol
_atom_type_description
_atom_type_scat_dispersion_real
_atom_type_scat_dispersion_imag
_atom_type_scat_source
C C 0.0033 0.0016 'International Tables Vol C Tables 4.2.6.8 and 6.1.1.4'
H H 0.0000 0.0000 'International Tables Vol C Tables 4.2.6.8 and 6.1.1.4'
N N 0.0061 0.0033 'International Tables Vol C Tables 4.2.6.8 and 6.1.1.4'
O O 0.0106 0.0060 'International Tables Vol C Tables 4.2.6.8 and 6.1.1.4'
S S 0.1246 0.1234 'International Tables Vol C Tables 4.2.6.8 and 6.1.1.4'
Cl Cl 0.1484 0.1585 'International Tables Vol C Tables 4.2.6.8 and 6.1.1.4'

loop_
_geom_angle_atom_site_label_1
_geom_angle_atom_site_label_2
_geom_angle_atom_site_label_3
_geom_angle
O3 S1 O2 119.46(11)
O3 S1 C9 108.10(11)
O2 S1 C9 108.27(10)
O3 S1 C4 109.34(11)
O2 S1 C4 104.94(10)
C9 S1 C4 105.96(12)
O5 S2 O4 119.22(11)
O5 S2 C14 109.38(11)
O4 S2 C14 108.83(10)
O5 S2 C5 107.89(10)
O4 S2 C5 106.46(11)
C14 S2 C5 103.95(11)
C6 N1 O1 107.61(16)
C6 N1 C1 117.75(18)
O1 N1 C1 101.87(17)
C4 O1 N1 103.06(15)
N1 C1 C12 114.2(2)
N1 C1 C5 100.76(17)
C12 C1 C5 112.42(18)
C18 C2 C14 118.5(2)
C16 C3 C13 119.9(2)
O1 C4 C5 105.88(18)
O1 C4 S1 108.80(16)
C5 C4 S1 111.80(17)
C4 C5 C1 103.39(17)
C4 C5 S2 111.79(18)
C1 C5 S2 108.94(16)
C7 C6 C10 119.2(2)
C7 C6 N1 121.8(2)
C10 C6 N1 118.8(2)
C22 C7 C6 120.3(2)
C24 C8 C19 119.7(2)
C15 C9 C23 121.4(2)
C15 C9 S1 119.24(17)
C23 C9 S1 119.37(18)
C20 C10 C6 120.3(2)
C20 C11 C22 120.6(2)
C20 C11 Cl3 119.1(2)
C22 C11 Cl3 120.31(19)
C21 C12 C24 119.3(2)
C21 C12 C1 121.9(2)
C24 C12 C1 118.8(2)
C18 C13 C3 120.5(2)
C2 C14 C16 121.6(2)
C2 C14 S2 119.30(18)
C16 C14 S2 119.09(19)
C26 C15 C9 118.8(2)
C3 C16 C14 119.2(2)
C19 C17 C21 120.2(3)
C2 C18 C13 120.3(2)
C17 C19 C8 120.2(2)
C11 C20 C10 119.9(2)
C17 C21 C12 120.0(2)
C11 C22 C7 119.7(2)
C25 C23 C9 119.1(2)
C8 C24 C12 120.6(3)
C23 C25 C27 120.1(2)
C15 C26 C27 119.9(2)
C25 C27 C26 120.8(3)

loop_
_geom_bond_atom_site_label_1
_geom_bond_atom_site_label_2
_geom_bond_distance
S1 O3 1.4415(19)
S1 O2 1.4415(17)
S1 C9 1.764(2)
S1 C4 1.862(3)
S2 O5 1.4365(18)
S2 O4 1.4443(16)
S2 C14 1.761(2)
S2 C5 1.802(3)
Cl3 C11 1.746(2)
N1 C6 1.429(3)
N1 O1 1.465(3)
N1 C1 1.490(3)
O1 C4 1.397(3)
C1 C12 1.511(3)
C1 C5 1.558(3)
C2 C18 1.387(3)
C2 C14 1.393(3)
C3 C16 1.378(4)
C3 C13 1.391(4)
C4 C5 1.526(3)
C6 C7 1.390(3)
C6 C10 1.394(3)
C7 C22 1.385(3)
C8 C24 1.381(4)
C8 C19 1.390(4)
C9 C15 1.394(3)
C9 C23 1.395(3)
C10 C20 1.380(3)
C11 C20 1.380(3)
C11 C22 1.380(4)
C12 C21 1.390(4)
C12 C24 1.397(3)
C13 C18 1.390(3)
C14 C16 1.395(3)
C15 C26 1.386(4)
C17 C19 1.382(4)
C17 C21 1.390(3)
C23 C25 1.381(4)
C25 C27 1.382(4)
C26 C27 1.394(4)
